data_7002574
loop_
_publ_author_name
'Lian, Bing'
'Ma, Haiyan'
'Spaniol, Thomas P.'
'Okuda, Jun'

_publ_section_title
;
 Neutral and cationic aluminium complexes containing a chiral
 (OSSO)-type bis(phenolato) ligand: synthesis, structures and
 polymerization activity
;
_journal_issue 41
_journal_name_full 'Dalton Transactions'
_journal_page_first 9033
_journal_page_last 9042
_journal_paper_doi 10.1039/b909287k
_journal_year 2009
_chemical_absolute_configuration ad
_chemical_formula_moiety 'C42 H66 Al O4 S2, C19 H3 B F15, 2(C H2 Cl2)'
_chemical_formula_sum 'C63 H73 Al B Cl4 F15 O4 S2'
_chemical_formula_weight 1422.92
_chemical_name_systematic
;
?
;
_space_group_IT_number 1
_symmetry_cell_setting triclinic
_symmetry_space_group_name_Hall 'P 1'
_symmetry_space_group_name_H-M 'P 1'
_atom_sites_solution_hydrogens geom
_atom_sites_solution_primary direct
_atom_sites_solution_secondary difmap
_audit_creation_method SHELXL-97
_cell_angle_alpha 101.682(2)
_cell_angle_beta 105.577(2)
_cell_angle_gamma 115.481(2)
_cell_formula_units_Z 1
_cell_length_a 11.5414(14)
_cell_length_b 13.1745(17)
_cell_length_c 14.3165(18)
_cell_measurement_reflns_used 986
_cell_measurement_temperature 130(2)
_cell_measurement_theta_max 16.73
_cell_measurement_theta_min 2.42
_cell_volume 1761.8(4)
_computing_cell_refinement 'Bruker SMART (2001)'
_computing_data_collection 'Bruker SMART (2001)'
_computing_data_reduction 'Bruker SAINT+ (1999)'
_computing_molecular_graphics 'Ortep-3 for Windows (Farrugia, 1997)'
_computing_structure_refinement 'SHELXL-97 (Sheldrick, 1997)'
_computing_structure_solution 'SHELXS-86 (Sheldrick, 1986)'
_diffrn_ambient_temperature 130(2)
_diffrn_measured_fraction_theta_full 0.994
_diffrn_measured_fraction_theta_max 0.994
_diffrn_measurement_device_type 'CCD area detector'
_diffrn_measurement_method 'phi and omega scans'
_diffrn_radiation_monochromator graphite
_diffrn_radiation_source 'fine-focus sealed tube'
_diffrn_radiation_type MoK\a
_diffrn_radiation_wavelength 0.71073
_diffrn_reflns_av_R_equivalents 0.0653
_diffrn_reflns_av_sigmaI/netI 0.1907
_diffrn_reflns_limit_h_max 15
_diffrn_reflns_limit_h_min -15
_diffrn_reflns_limit_k_max 17
_diffrn_reflns_limit_k_min -17
_diffrn_reflns_limit_l_max 19
_diffrn_reflns_limit_l_min -19
_diffrn_reflns_number 24476
_diffrn_reflns_theta_full 28.32
_diffrn_reflns_theta_max 28.32
_diffrn_reflns_theta_min 2.09
_exptl_absorpt_coefficient_mu 0.323
_exptl_absorpt_correction_T_max 0.9593
_exptl_absorpt_correction_T_min 0.9237
_exptl_absorpt_correction_type multi-scan
_exptl_absorpt_process_details 'Bruker SADABS'
_exptl_crystal_colour colourless
_exptl_crystal_density_diffrn 1.341
_exptl_crystal_density_method 'not measured'
_exptl_crystal_description block
_exptl_crystal_F_000 736
_exptl_crystal_size_max 0.25
_exptl_crystal_size_mid 0.14
_exptl_crystal_size_min 0.13
_refine_diff_density_max 1.267
_refine_diff_density_min -0.641
_refine_diff_density_rms 0.094
_refine_ls_abs_structure_details 'Flack H D (1983), Acta Cryst. A39, 876-881'
_refine_ls_abs_structure_Flack 0.15(11)
_refine_ls_extinction_method none
_refine_ls_goodness_of_fit_ref 1.001
_refine_ls_hydrogen_treatment constr
_refine_ls_matrix_type full
_refine_ls_number_parameters 821
_refine_ls_number_reflns 17313
_refine_ls_number_restraints 7
_refine_ls_restrained_S_all 1.001
_refine_ls_R_factor_all 0.1757
_refine_ls_R_factor_gt 0.0958
_refine_ls_shift/su_max 0.000
_refine_ls_shift/su_mean 0.000
_refine_ls_structure_factor_coef Fsqd
_refine_ls_weighting_details 'calc w=1/[\s^2^(Fo^2^)+(0.1177P)^2^+0.0000P] where P=(Fo^2^+2Fc^2^)/3'
_refine_ls_weighting_scheme calc
_refine_ls_wR_factor_gt 0.2222
_refine_ls_wR_factor_ref 0.2723
_reflns_number_gt 9047
_reflns_number_total 17313
_reflns_threshold_expression >2sigma(I)
_cod_data_source_file b909287k.txt
_cod_data_source_block 6
_cod_database_code 7002574

loop_
_symmetry_equiv_pos_as_xyz
'x, y, z'

loop_
_atom_site_label
_atom_site_type_symbol
_atom_site_fract_x
_atom_site_fract_y
_atom_site_fract_z
_atom_site_U_iso_or_equiv
_atom_site_adp_type
_atom_site_occupancy
_atom_site_symmetry_multiplicity
_atom_site_calc_flag
_atom_site_refinement_flags
_atom_site_disorder_assembly
_atom_site_disorder_group
S1 S 0.68333(15) 0.27477(14) 0.69130(12) 0.0254(3) Uani 1 1 d . . .
S2 S 0.34607(15) 0.05424(14) 0.63402(12) 0.0239(3) Uani 1 1 d . . .
O1 O 0.6152(4) 0.0884(4) 0.7824(3) 0.0237(9) Uani 1 1 d . . .
O2 O 0.5037(4) 0.0366(4) 0.5097(3) 0.0279(10) Uani 1 1 d . . .
O3 O 0.4658(5) -0.1183(4) 0.6151(4) 0.0294(10) Uani 1 1 d . . .
O4 O 0.7246(5) 0.0523(4) 0.6425(3) 0.0283(10) Uani 1 1 d . . .
F1 F 0.9407(5) 0.5523(4) 0.7173(3) 0.0402(10) Uani 1 1 d . . .
F2 F 1.0308(5) 0.3991(4) 0.6978(4) 0.0508(12) Uani 1 1 d . . .
F3 F 1.0492(6) 0.3082(5) 0.5194(5) 0.0640(15) Uani 1 1 d . . .
F4 F 0.9694(6) 0.3731(5) 0.3553(4) 0.0655(15) Uani 1 1 d . . .
F5 F 0.8771(5) 0.5279(4) 0.3701(3) 0.0536(12) Uani 1 1 d . . .
F6 F 0.6396(4) 0.4133(4) 0.5142(3) 0.0435(11) Uani 1 1 d . . .
F7 F 0.3710(5) 0.3014(4) 0.3924(5) 0.0678(15) Uani 1 1 d . . .
F8 F 0.2655(5) 0.4155(5) 0.2862(5) 0.0735(17) Uani 1 1 d . . .
F9 F 0.4450(6) 0.6469(5) 0.3099(5) 0.0754(17) Uani 1 1 d . . .
F10 F 0.7134(6) 0.7605(5) 0.4332(5) 0.0715(16) Uani 1 1 d . . .
F11 F 0.6570(4) 0.6799(4) 0.6451(3) 0.0423(10) Uani 1 1 d . . .
F12 F 0.7231(5) 0.7926(4) 0.8417(4) 0.0536(13) Uani 1 1 d . . .
F13 F 0.9920(7) 0.9119(6) 0.9857(4) 0.0708(16) Uani 1 1 d . . .
F14 F 1.1959(5) 0.9118(5) 0.9250(4) 0.0708(16) Uani 1 1 d . . .
F15 F 1.1338(4) 0.7923(4) 0.7291(3) 0.0474(11) Uani 1 1 d . . .
B B 0.8631(9) 0.6575(7) 0.5523(7) 0.0334(18) Uani 1 1 d . . .
Al Al 0.56105(18) 0.05220(17) 0.64358(15) 0.0230(4) Uani 1 1 d . . .
C1 C 0.6995(6) 0.2007(6) 0.8552(5) 0.0234(13) Uani 1 1 d . . .
C2 C 0.7488(7) 0.3019(6) 0.8262(5) 0.0243(14) Uani 1 1 d . . .
C3 C 0.8458(7) 0.4190(6) 0.8979(5) 0.0319(15) Uani 1 1 d . . .
H3 H 0.8812 0.4846 0.8751 0.038 Uiso 1 1 calc R . .
C4 C 0.8902(8) 0.4380(7) 1.0047(6) 0.0394(17) Uani 1 1 d . . .
C5 C 0.8333(8) 0.3372(7) 1.0316(6) 0.0374(17) Uani 1 1 d . . .
H5 H 0.8604 0.3505 1.1038 0.045 Uiso 1 1 calc R . .
C6 C 0.7411(7) 0.2198(6) 0.9627(5) 0.0293(15) Uani 1 1 d . . .
C7 C 0.9949(9) 0.5628(8) 1.0900(7) 0.057(2) Uani 1 1 d . . .
C8 C 1.0299(12) 0.6640(8) 1.0455(8) 0.072(3) Uani 1 1 d . . .
H8A H 1.0807 0.7425 1.1026 0.109 Uiso 1 1 calc R . .
H8B H 0.9429 0.6528 0.9977 0.109 Uiso 1 1 calc R . .
H8C H 1.0885 0.6612 1.0077 0.109 Uiso 1 1 calc R . .
C9 C 1.1289(14) 0.5626(11) 1.1433(15) 0.188(12) Uani 1 1 d . . .
H9A H 1.1521 0.5254 1.0903 0.282 Uiso 1 1 calc R . .
H9B H 1.1141 0.5165 1.1890 0.282 Uiso 1 1 calc R . .
H9C H 1.2060 0.6459 1.1846 0.282 Uiso 1 1 calc R . .
C10 C 0.9295(16) 0.5923(10) 1.1658(9) 0.101(5) Uani 1 1 d . . .
H10A H 0.9795 0.6799 1.2027 0.152 Uiso 1 1 calc R . .
H10B H 0.9374 0.5528 1.2164 0.152 Uiso 1 1 calc R . .
H10C H 0.8305 0.5628 1.1261 0.152 Uiso 1 1 calc R . .
C11 C 0.6787(7) 0.1140(6) 0.9999(5) 0.0300(15) Uani 1 1 d . . .
C12 C 0.5170(7) 0.0525(7) 0.9557(6) 0.0368(17) Uani 1 1 d . . .
H12A H 0.4912 0.1089 0.9861 0.055 Uiso 1 1 calc R . .
H12B H 0.4776 -0.0197 0.9733 0.055 Uiso 1 1 calc R . .
H12C H 0.4798 0.0293 0.8798 0.055 Uiso 1 1 calc R . .
C13 C 0.7227(8) 0.0228(7) 0.9638(6) 0.0379(17) Uani 1 1 d . . .
H13A H 0.6967 -0.0010 0.8884 0.057 Uiso 1 1 calc R . .
H13B H 0.6751 -0.0488 0.9802 0.057 Uiso 1 1 calc R . .
H13C H 0.8244 0.0603 0.9998 0.057 Uiso 1 1 calc R . .
C14 C 0.7337(8) 0.1570(7) 1.1200(5) 0.0409(18) Uani 1 1 d . . .
H14A H 0.8344 0.1867 1.1497 0.061 Uiso 1 1 calc R . .
H14B H 0.6842 0.0893 1.1403 0.061 Uiso 1 1 calc R . .
H14C H 0.7174 0.2221 1.1462 0.061 Uiso 1 1 calc R . .
C15 C 0.5314(7) 0.2985(6) 0.6694(5) 0.0280(14) Uani 1 1 d . . .
H15 H 0.4857 0.2791 0.5930 0.034 Uiso 1 1 calc R . .
C16 C 0.4213(7) 0.2169(6) 0.7010(5) 0.0281(14) Uani 1 1 d . . .
H16 H 0.4684 0.2356 0.7770 0.034 Uiso 1 1 calc R . .
C17 C 0.3036(7) 0.2458(7) 0.6875(6) 0.0325(16) Uani 1 1 d . . .
H17A H 0.2486 0.2207 0.6122 0.039 Uiso 1 1 calc R . .
H17B H 0.2397 0.1987 0.7167 0.039 Uiso 1 1 calc R . .
C18 C 0.3599(8) 0.3796(7) 0.7410(6) 0.0397(17) Uani 1 1 d . . .
H18A H 0.2810 0.3944 0.7262 0.048 Uiso 1 1 calc R . .
H18B H 0.4045 0.4024 0.8173 0.048 Uiso 1 1 calc R . .
C19 C 0.4664(8) 0.4582(7) 0.7050(7) 0.0398(18) Uani 1 1 d . . .
H19A H 0.5029 0.5445 0.7431 0.048 Uiso 1 1 calc R . .
H19B H 0.4207 0.4402 0.6296 0.048 Uiso 1 1 calc R . .
C20 C 0.5891(7) 0.4334(6) 0.7254(6) 0.0326(16) Uani 1 1 d . . .
H20A H 0.6567 0.4824 0.6996 0.039 Uiso 1 1 calc R . .
H20B H 0.6389 0.4568 0.8012 0.039 Uiso 1 1 calc R . .
C21 C 0.2931(6) 0.0323(6) 0.5008(5) 0.0258(14) Uani 1 1 d . . .
C22 C 0.3832(6) 0.0294(6) 0.4542(5) 0.0237(13) Uani 1 1 d . . .
C23 C 0.3472(7) 0.0173(6) 0.3473(5) 0.0256(13) Uani 1 1 d . . .
C24 C 0.2200(7) 0.0039(6) 0.2958(5) 0.0308(15) Uani 1 1 d . . .
H24 H 0.1940 -0.0060 0.2243 0.037 Uiso 1 1 calc R . .
C25 C 0.1231(7) 0.0036(6) 0.3404(5) 0.0271(14) Uani 1 1 d . . .
C26 C 0.1622(6) 0.0164(6) 0.4447(5) 0.0236(13) Uani 1 1 d . . .
H26 H 0.1007 0.0144 0.4780 0.028 Uiso 1 1 calc R . .
C27 C 0.4489(7) 0.0249(7) 0.2938(5) 0.0321(16) Uani 1 1 d . . .
C28 C 0.3856(8) 0.0108(8) 0.1788(6) 0.047(2) Uani 1 1 d . . .
H28A H 0.2984 -0.0677 0.1406 0.070 Uiso 1 1 calc R . .
H28B H 0.4525 0.0156 0.1473 0.070 Uiso 1 1 calc R . .
H28C H 0.3657 0.0755 0.1757 0.070 Uiso 1 1 calc R . .
C29 C 0.4814(7) -0.0769(7) 0.2932(6) 0.0399(18) Uani 1 1 d . . .
H29A H 0.5196 -0.0726 0.3648 0.060 Uiso 1 1 calc R . .
H29B H 0.5503 -0.0675 0.2627 0.060 Uiso 1 1 calc R . .
H29C H 0.3951 -0.1553 0.2517 0.060 Uiso 1 1 calc R . .
C30 C 0.5849(7) 0.1491(7) 0.3542(6) 0.0405(18) Uani 1 1 d . . .
H30A H 0.5635 0.2132 0.3521 0.061 Uiso 1 1 calc R . .
H30B H 0.6517 0.1556 0.3222 0.061 Uiso 1 1 calc R . .
H30C H 0.6259 0.1575 0.4268 0.061 Uiso 1 1 calc R . .
C31 C -0.0168(7) -0.0113(7) 0.2747(6) 0.0362(17) Uani 1 1 d . . .
C32 C -0.1043(9) -0.1342(9) 0.1860(7) 0.069(3) Uani 1 1 d . . .
H32A H -0.1798 -0.1355 0.1331 0.103 Uiso 1 1 calc R . .
H32B H -0.1448 -0.1975 0.2133 0.103 Uiso 1 1 calc R . .
H32C H -0.0445 -0.1487 0.1545 0.103 Uiso 1 1 calc R . .
C33 C -0.0965(9) 0.0031(9) 0.3394(7) 0.051(2) Uani 1 1 d . . .
H33A H -0.0327 0.0746 0.4034 0.077 Uiso 1 1 calc R . .
H33B H -0.1366 -0.0688 0.3573 0.077 Uiso 1 1 calc R . .
H33C H -0.1721 0.0127 0.2995 0.077 Uiso 1 1 calc R . .
C34 C 0.0174(10) 0.0877(10) 0.2271(7) 0.059(2) Uani 1 1 d . . .
H34A H -0.0701 0.0788 0.1826 0.089 Uiso 1 1 calc R . .
H34B H 0.0700 0.0797 0.1854 0.089 Uiso 1 1 calc R . .
H34C H 0.0739 0.1674 0.2831 0.089 Uiso 1 1 calc R . .
C35 C 0.4070(8) -0.1786(7) 0.6823(6) 0.0395(18) Uani 1 1 d . . .
H35A H 0.4831 -0.1658 0.7443 0.047 Uiso 1 1 calc R . .
H35B H 0.3523 -0.1463 0.7058 0.047 Uiso 1 1 calc R . .
C36 C 0.3158(11) -0.3079(8) 0.6171(7) 0.059(2) Uani 1 1 d . . .
H36A H 0.3481 -0.3557 0.6498 0.071 Uiso 1 1 calc R . .
H36B H 0.2182 -0.3358 0.6100 0.071 Uiso 1 1 calc R . .
C37 C 0.3216(15) -0.3247(9) 0.5145(10) 0.115(6) Uani 1 1 d . . .
H37A H 0.3489 -0.3855 0.4972 0.138 Uiso 1 1 calc R . .
H37B H 0.2282 -0.3541 0.4606 0.138 Uiso 1 1 calc R . .
C38 C 0.4231(9) -0.2106(7) 0.5165(6) 0.047(2) Uani 1 1 d . . .
H38A H 0.3811 -0.1919 0.4573 0.056 Uiso 1 1 calc R . .
H38B H 0.5052 -0.2139 0.5111 0.056 Uiso 1 1 calc R . .
C39 C 0.7934(7) 0.0827(7) 0.5707(5) 0.0315(15) Uani 1 1 d . . .
H39A H 0.8007 0.1572 0.5610 0.038 Uiso 1 1 calc R . .
H39B H 0.7407 0.0160 0.5019 0.038 Uiso 1 1 calc R . .
C40 C 0.9356(8) 0.1011(7) 0.6231(6) 0.0372(17) Uani 1 1 d . . .
H40A H 1.0023 0.1854 0.6726 0.045 Uiso 1 1 calc R . .
H40B H 0.9726 0.0824 0.5713 0.045 Uiso 1 1 calc R . .
C41 C 0.9114(8) 0.0140(8) 0.6797(7) 0.0414(18) Uani 1 1 d . . .
H41A H 0.8738 -0.0689 0.6318 0.050 Uiso 1 1 calc R . .
H41B H 0.9993 0.0390 0.7380 0.050 Uiso 1 1 calc R . .
C42 C 0.8056(7) 0.0211(7) 0.7192(5) 0.0333(16) Uani 1 1 d . . .
H42A H 0.7434 -0.0573 0.7222 0.040 Uiso 1 1 calc R . .
H42B H 0.8529 0.0843 0.7896 0.040 Uiso 1 1 calc R . .
C43 C 0.9105(7) 0.5563(6) 0.5465(5) 0.0291(14) Uani 1 1 d . . .
C44 C 0.9495(7) 0.5146(7) 0.6258(6) 0.0326(15) Uani 1 1 d . . .
C45 C 0.9942(7) 0.4324(6) 0.6179(6) 0.0372(17) Uani 1 1 d . . .
C46 C 0.9994(9) 0.3845(7) 0.5248(7) 0.046(2) Uani 1 1 d . . .
C47 C 0.9605(8) 0.4179(7) 0.4426(6) 0.0420(19) Uani 1 1 d . . .
C48 C 0.9179(8) 0.5005(7) 0.4559(6) 0.0390(17) Uani 1 1 d . . .
C49 C 0.6963(7) 0.5901(6) 0.4754(5) 0.0318(15) Uani 1 1 d . . .
C50 C 0.5974(7) 0.4734(6) 0.4597(6) 0.0336(16) Uani 1 1 d . . .
C51 C 0.4565(9) 0.4151(7) 0.3993(6) 0.0412(18) Uani 1 1 d . . .
C52 C 0.4054(9) 0.4718(8) 0.3484(7) 0.051(2) Uani 1 1 d . . .
C53 C 0.4929(9) 0.5885(8) 0.3589(7) 0.049(2) Uani 1 1 d . . .
C54 C 0.6317(9) 0.6417(7) 0.4206(6) 0.0443(19) Uani 1 1 d . . .
C55 C 0.8929(7) 0.7297(6) 0.6738(6) 0.0316(15) Uani 1 1 d . . .
C56 C 0.7958(7) 0.7350(6) 0.7110(6) 0.0320(15) Uani 1 1 d . . .
C57 C 0.8265(8) 0.7934(6) 0.8124(6) 0.0350(16) Uani 1 1 d . . .
C58 C 0.9611(9) 0.8546(7) 0.8856(6) 0.0428(18) Uani 1 1 d . . .
C59 C 1.0610(8) 0.8525(7) 0.8543(6) 0.0432(19) Uani 1 1 d . . .
C60 C 1.0279(8) 0.7937(7) 0.7525(6) 0.0373(17) Uani 1 1 d . . .
C61 C 0.9658(9) 0.7622(7) 0.5151(6) 0.0434(19) Uani 1 1 d . . .
H61A H 0.9297 0.7328 0.4389 0.065 Uiso 1 1 calc R . .
H61B H 1.0616 0.7777 0.5438 0.065 Uiso 1 1 calc R . .
H61C H 0.9660 0.8371 0.5410 0.065 Uiso 1 1 calc R . .
C62 C 0.1492(18) 0.3017(15) 1.0059(14) 0.133(6) Uani 1 1 d . . .
H62A H 0.2396 0.3656 1.0637 0.159 Uiso 1 1 calc R . .
H62B H 0.0739 0.2993 1.0277 0.159 Uiso 1 1 calc R . .
Cl1 Cl 0.1415(8) 0.1731(6) 0.9930(5) 0.189(3) Uani 1 1 d . . .
Cl2 Cl 0.1351(6) 0.3438(5) 0.9037(4) 0.1482(17) Uani 1 1 d . . .
C63 C 0.459(4) 0.670(4) -0.0553(17) 0.179(17) Uiso 0.50 1 d PD . .
H63A H 0.4350 0.5853 -0.0669 0.214 Uiso 0.50 1 calc PR . .
H63B H 0.5456 0.7145 -0.0656 0.214 Uiso 0.50 1 calc PR . .
Cl3 Cl 0.4676(13) 0.7401(11) 0.0613(10) 0.165(4) Uiso 0.50 1 d PD . .
Cl4 Cl 0.3171(14) 0.6796(12) -0.1320(10) 0.173(4) Uiso 0.50 1 d PD . .
C64 C 0.508(5) 0.369(3) 0.041(2) 0.158(15) Uiso 0.50 1 d PD . .
H64A H 0.4094 0.3114 -0.0085 0.190 Uiso 0.50 1 calc PR . .
H64B H 0.5712 0.3592 0.0098 0.190 Uiso 0.50 1 calc PR . .
Cl5 Cl 0.545(2) 0.5176(17) 0.0794(14) 0.247(7) Uiso 0.50 1 d PD . .
Cl6 Cl 0.5406(16) 0.3495(13) 0.1610(11) 0.193(5) Uiso 0.50 1 d PD . .

loop_
_atom_site_aniso_label
_atom_site_aniso_U_11
_atom_site_aniso_U_22
_atom_site_aniso_U_33
_atom_site_aniso_U_23
_atom_site_aniso_U_13
_atom_site_aniso_U_12
S1 0.0230(8) 0.0304(9) 0.0271(8) 0.0153(7) 0.0106(7) 0.0149(7)
S2 0.0213(8) 0.0291(8) 0.0222(8) 0.0121(7) 0.0090(6) 0.0123(7)
O1 0.021(2) 0.022(2) 0.021(2) 0.0077(18) 0.0053(18) 0.0072(18)
O2 0.025(2) 0.045(3) 0.023(2) 0.015(2) 0.0108(19) 0.023(2)
O3 0.023(2) 0.030(3) 0.032(3) 0.010(2) 0.011(2) 0.012(2)
O4 0.028(2) 0.041(3) 0.025(2) 0.018(2) 0.010(2) 0.021(2)
F1 0.052(3) 0.045(3) 0.038(2) 0.025(2) 0.026(2) 0.028(2)
F2 0.053(3) 0.044(3) 0.060(3) 0.028(2) 0.016(2) 0.029(2)
F3 0.077(4) 0.050(3) 0.085(4) 0.023(3) 0.041(3) 0.046(3)
F4 0.085(4) 0.054(3) 0.050(3) -0.002(2) 0.032(3) 0.037(3)
F5 0.064(3) 0.064(3) 0.033(2) 0.014(2) 0.019(2) 0.036(3)
F6 0.036(2) 0.039(2) 0.052(3) 0.029(2) 0.012(2) 0.014(2)
F7 0.036(3) 0.040(3) 0.099(4) 0.023(3) 0.009(3) 0.009(2)
F8 0.041(3) 0.065(4) 0.073(4) 0.006(3) -0.013(3) 0.022(3)
F9 0.068(4) 0.068(4) 0.071(4) 0.024(3) -0.007(3) 0.040(3)
F10 0.064(3) 0.046(3) 0.087(4) 0.037(3) 0.008(3) 0.021(3)
F11 0.033(2) 0.050(3) 0.046(3) 0.016(2) 0.016(2) 0.024(2)
F12 0.067(3) 0.058(3) 0.063(3) 0.024(3) 0.046(3) 0.041(3)
F13 0.093(4) 0.086(4) 0.037(3) 0.011(3) 0.028(3) 0.052(3)
F14 0.050(3) 0.078(4) 0.044(3) -0.006(3) -0.003(2) 0.025(3)
F15 0.024(2) 0.056(3) 0.047(3) 0.010(2) 0.009(2) 0.015(2)
B 0.038(4) 0.027(4) 0.039(5) 0.021(4) 0.019(4) 0.014(4)
Al 0.0200(9) 0.0286(10) 0.0218(9) 0.0113(8) 0.0077(8) 0.0130(8)
C1 0.019(3) 0.021(3) 0.024(3) 0.005(3) 0.005(3) 0.009(3)
C2 0.024(3) 0.037(4) 0.020(3) 0.014(3) 0.010(3) 0.020(3)
C3 0.025(3) 0.034(4) 0.033(4) 0.014(3) 0.006(3) 0.015(3)
C4 0.032(4) 0.035(4) 0.038(4) 0.009(3) 0.004(3) 0.014(3)
C5 0.033(4) 0.033(4) 0.032(4) 0.015(3) 0.002(3) 0.011(3)
C6 0.022(3) 0.041(4) 0.027(3) 0.016(3) 0.007(3) 0.018(3)
C7 0.047(5) 0.038(5) 0.044(5) 0.010(4) -0.011(4) 0.007(4)
C8 0.082(7) 0.030(5) 0.062(6) 0.010(4) 0.014(6) 0.005(5)
C9 0.077(9) 0.055(8) 0.24(2) 0.045(10) -0.110(12) -0.020(7)
C10 0.155(13) 0.043(6) 0.049(6) -0.001(5) 0.038(7) 0.015(7)
C11 0.038(4) 0.031(4) 0.024(3) 0.012(3) 0.014(3) 0.018(3)
C12 0.034(4) 0.044(4) 0.037(4) 0.025(3) 0.016(3) 0.018(3)
C13 0.043(4) 0.036(4) 0.035(4) 0.020(3) 0.012(3) 0.021(4)
C14 0.046(4) 0.050(5) 0.023(4) 0.013(3) 0.012(3) 0.023(4)
C15 0.025(3) 0.046(4) 0.026(3) 0.019(3) 0.010(3) 0.026(3)
C16 0.028(3) 0.028(3) 0.025(3) 0.008(3) 0.007(3) 0.015(3)
C17 0.025(3) 0.042(4) 0.033(4) 0.014(3) 0.010(3) 0.020(3)
C18 0.037(4) 0.037(4) 0.050(5) 0.013(4) 0.019(4) 0.024(4)
C19 0.041(4) 0.034(4) 0.057(5) 0.024(4) 0.020(4) 0.026(4)
C20 0.031(4) 0.027(4) 0.035(4) 0.014(3) 0.007(3) 0.013(3)
C21 0.020(3) 0.029(4) 0.023(3) 0.010(3) 0.005(3) 0.011(3)
C22 0.018(3) 0.030(3) 0.023(3) 0.013(3) 0.008(3) 0.011(3)
C23 0.024(3) 0.026(3) 0.023(3) 0.010(3) 0.010(3) 0.009(3)
C24 0.034(4) 0.033(4) 0.019(3) 0.008(3) 0.003(3) 0.018(3)
C25 0.022(3) 0.026(3) 0.024(3) 0.004(3) 0.002(3) 0.012(3)
C26 0.022(3) 0.023(3) 0.027(3) 0.010(3) 0.010(3) 0.013(3)
C27 0.026(3) 0.046(4) 0.018(3) 0.013(3) 0.007(3) 0.013(3)
C28 0.037(4) 0.068(6) 0.030(4) 0.018(4) 0.022(4) 0.018(4)
C29 0.028(4) 0.048(5) 0.026(4) -0.001(3) 0.010(3) 0.011(3)
C30 0.032(4) 0.043(4) 0.036(4) 0.014(4) 0.016(3) 0.009(3)
C31 0.023(3) 0.045(4) 0.038(4) 0.013(3) 0.006(3) 0.020(3)
C32 0.031(4) 0.076(7) 0.052(6) -0.015(5) -0.013(4) 0.023(5)
C33 0.042(5) 0.082(6) 0.047(5) 0.024(5) 0.019(4) 0.045(5)
C34 0.053(5) 0.087(7) 0.055(6) 0.035(5) 0.015(5) 0.051(6)
C35 0.041(4) 0.040(4) 0.041(4) 0.024(4) 0.025(4) 0.015(4)
C36 0.073(6) 0.033(4) 0.066(6) 0.023(4) 0.037(5) 0.016(4)
C37 0.142(12) 0.028(5) 0.103(9) -0.015(5) 0.090(9) -0.022(6)
C38 0.056(5) 0.035(4) 0.040(4) 0.006(4) 0.023(4) 0.017(4)
C39 0.025(3) 0.053(4) 0.024(3) 0.018(3) 0.014(3) 0.023(3)
C40 0.038(4) 0.040(4) 0.049(5) 0.021(4) 0.023(4) 0.026(4)
C41 0.037(4) 0.049(5) 0.056(5) 0.027(4) 0.022(4) 0.031(4)
C42 0.032(4) 0.050(4) 0.031(4) 0.024(3) 0.010(3) 0.030(3)
C43 0.025(3) 0.023(3) 0.028(3) 0.005(3) 0.009(3) 0.005(3)
C44 0.025(3) 0.038(4) 0.035(4) 0.016(3) 0.011(3) 0.017(3)
C45 0.028(4) 0.031(4) 0.049(5) 0.016(4) 0.014(3) 0.012(3)
C46 0.049(5) 0.029(4) 0.066(6) 0.012(4) 0.034(4) 0.021(4)
C47 0.045(4) 0.029(4) 0.046(5) 0.007(4) 0.023(4) 0.015(4)
C48 0.028(4) 0.044(4) 0.032(4) 0.006(3) 0.010(3) 0.012(3)
C49 0.031(4) 0.033(4) 0.030(4) 0.012(3) 0.007(3) 0.019(3)
C50 0.037(4) 0.036(4) 0.033(4) 0.016(3) 0.010(3) 0.024(3)
C51 0.046(5) 0.032(4) 0.038(4) 0.010(3) 0.015(4) 0.017(4)
C52 0.039(5) 0.046(5) 0.046(5) 0.004(4) -0.002(4) 0.021(4)
C53 0.046(5) 0.057(5) 0.041(5) 0.019(4) 0.005(4) 0.031(4)
C54 0.047(5) 0.027(4) 0.044(4) 0.012(3) 0.008(4) 0.013(3)
C55 0.026(3) 0.019(3) 0.043(4) 0.015(3) 0.010(3) 0.007(3)
C56 0.037(4) 0.029(4) 0.037(4) 0.015(3) 0.017(3) 0.019(3)
C57 0.047(4) 0.033(4) 0.038(4) 0.016(3) 0.023(4) 0.025(4)
C58 0.058(5) 0.044(4) 0.029(4) 0.015(3) 0.015(4) 0.029(4)
C59 0.040(4) 0.040(4) 0.032(4) 0.008(3) 0.005(4) 0.014(4)
C60 0.033(4) 0.033(4) 0.041(4) 0.014(3) 0.013(3) 0.013(3)
C61 0.055(5) 0.037(4) 0.038(4) 0.012(3) 0.024(4) 0.020(4)
C62 0.111(13) 0.113(13) 0.142(16) 0.066(12) 0.048(11) 0.026(10)
Cl1 0.217(7) 0.144(5) 0.169(5) 0.071(4) 0.049(5) 0.074(5)
Cl2 0.141(4) 0.140(4) 0.115(4) 0.027(3) 0.033(3) 0.053(3)

loop_
_atom_type_symbol
_atom_type_description
_atom_type_scat_dispersion_real
_atom_type_scat_dispersion_imag
_atom_type_scat_source
C C 0.0033 0.0016 'International Tables Vol C Tables 4.2.6.8 and 6.1.1.4'
H H 0.0000 0.0000 'International Tables Vol C Tables 4.2.6.8 and 6.1.1.4'
Al Al 0.0645 0.0514 'International Tables Vol C Tables 4.2.6.8 and 6.1.1.4'
B B 0.0013 0.0007 'International Tables Vol C Tables 4.2.6.8 and 6.1.1.4'
Cl Cl 0.1484 0.1585 'International Tables Vol C Tables 4.2.6.8 and 6.1.1.4'
F F 0.0171 0.0103 'International Tables Vol C Tables 4.2.6.8 and 6.1.1.4'
O O 0.0106 0.0060 'International Tables Vol C Tables 4.2.6.8 and 6.1.1.4'
S S 0.1246 0.1234 'International Tables Vol C Tables 4.2.6.8 and 6.1.1.4'

loop_
_geom_angle_atom_site_label_1
_geom_angle_atom_site_label_2
_geom_angle_atom_site_label_3
_geom_angle
_geom_angle_site_symmetry_1
_geom_angle_site_symmetry_3
_geom_angle_publ_flag
C2 S1 C15 103.6(3) . . ?
C2 S1 Al 92.6(2) . . ?
C15 S1 Al 100.4(2) . . ?
C21 S2 C16 104.7(3) . . ?
C21 S2 Al 92.3(2) . . ?
C16 S2 Al 99.8(2) . . ?
C1 O1 Al 125.0(4) . . ?
C22 O2 Al 124.9(4) . . ?
C38 O3 C35 108.8(5) . . ?
C38 O3 Al 124.4(4) . . ?
C35 O3 Al 126.2(4) . . ?
C39 O4 C42 109.2(5) . . ?
C39 O4 Al 127.9(4) . . ?
C42 O4 Al 122.9(4) . . ?
C43 B C49 108.8(6) . . ?
C43 B C55 111.8(6) . . ?
C49 B C55 110.9(6) . . ?
C43 B C61 107.0(6) . . ?
C49 B C61 112.0(6) . . ?
C55 B C61 106.3(6) . . ?
O2 Al O1 170.9(2) . . ?
O2 Al O4 91.4(2) . . ?
O1 Al O4 94.0(2) . . ?
O2 Al O3 94.9(2) . . ?
O1 Al O3 92.3(2) . . ?
O4 Al O3 90.8(2) . . ?
O2 Al S2 84.92(15) . . ?
O1 Al S2 89.46(15) . . ?
O4 Al S2 176.23(16) . . ?
O3 Al S2 90.40(15) . . ?
O2 Al S1 88.36(17) . . ?
O1 Al S1 84.29(15) . . ?
O4 Al S1 90.69(16) . . ?
O3 Al S1 176.38(17) . . ?
S2 Al S1 88.30(8) . . ?
O1 C1 C2 120.7(5) . . ?
O1 C1 C6 120.9(6) . . ?
C2 C1 C6 118.3(6) . . ?
C3 C2 C1 123.1(6) . . ?
C3 C2 S1 120.2(5) . . ?
C1 C2 S1 116.7(5) . . ?
C2 C3 C4 118.6(6) . . ?
C2 C3 H3 120.7 . . ?
C4 C3 H3 120.7 . . ?
C5 C4 C3 117.1(7) . . ?
C5 C4 C7 119.9(7) . . ?
C3 C4 C7 123.0(7) . . ?
C6 C5 C4 125.7(7) . . ?
C6 C5 H5 117.1 . . ?
C4 C5 H5 117.1 . . ?
C5 C6 C1 116.9(6) . . ?
C5 C6 C11 122.1(6) . . ?
C1 C6 C11 120.9(6) . . ?
C4 C7 C9 107.3(9) . . ?
C4 C7 C8 111.9(7) . . ?
C9 C7 C8 109.2(10) . . ?
C4 C7 C10 110.2(8) . . ?
C9 C7 C10 113.6(12) . . ?
C8 C7 C10 104.6(9) . . ?
C7 C8 H8A 109.5 . . ?
C7 C8 H8B 109.5 . . ?
H8A C8 H8B 109.5 . . ?
C7 C8 H8C 109.5 . . ?
H8A C8 H8C 109.5 . . ?
H8B C8 H8C 109.5 . . ?
C7 C9 H9A 109.5 . . ?
C7 C9 H9B 109.5 . . ?
H9A C9 H9B 109.5 . . ?
C7 C9 H9C 109.5 . . ?
H9A C9 H9C 109.5 . . ?
H9B C9 H9C 109.5 . . ?
C7 C10 H10A 109.5 . . ?
C7 C10 H10B 109.5 . . ?
H10A C10 H10B 109.5 . . ?
C7 C10 H10C 109.5 . . ?
H10A C10 H10C 109.5 . . ?
H10B C10 H10C 109.5 . . ?
C13 C11 C6 109.0(5) . . ?
C13 C11 C14 107.4(6) . . ?
C6 C11 C14 111.9(6) . . ?
C13 C11 C12 110.8(6) . . ?
C6 C11 C12 110.0(5) . . ?
C14 C11 C12 107.7(6) . . ?
C11 C12 H12A 109.5 . . ?
C11 C12 H12B 109.5 . . ?
H12A C12 H12B 109.5 . . ?
C11 C12 H12C 109.5 . . ?
H12A C12 H12C 109.5 . . ?
H12B C12 H12C 109.5 . . ?
C11 C13 H13A 109.5 . . ?
C11 C13 H13B 109.5 . . ?
H13A C13 H13B 109.5 . . ?
C11 C13 H13C 109.5 . . ?
H13A C13 H13C 109.5 . . ?
H13B C13 H13C 109.5 . . ?
C11 C14 H14A 109.5 . . ?
C11 C14 H14B 109.5 . . ?
H14A C14 H14B 109.5 . . ?
C11 C14 H14C 109.5 . . ?
H14A C14 H14C 109.5 . . ?
H14B C14 H14C 109.5 . . ?
C16 C15 C20 113.0(5) . . ?
C16 C15 S1 113.2(4) . . ?
C20 C15 S1 107.9(5) . . ?
C16 C15 H15 107.5 . . ?
C20 C15 H15 107.5 . . ?
S1 C15 H15 107.5 . . ?
C15 C16 C17 110.9(5) . . ?
C15 C16 S2 114.7(5) . . ?
C17 C16 S2 110.0(5) . . ?
C15 C16 H16 107.0 . . ?
C17 C16 H16 107.0 . . ?
S2 C16 H16 107.0 . . ?
C18 C17 C16 112.2(6) . . ?
C18 C17 H17A 109.2 . . ?
C16 C17 H17A 109.2 . . ?
C18 C17 H17B 109.2 . . ?
C16 C17 H17B 109.2 . . ?
H17A C17 H17B 107.9 . . ?
C19 C18 C17 112.0(6) . . ?
C19 C18 H18A 109.2 . . ?
C17 C18 H18A 109.2 . . ?
C19 C18 H18B 109.2 . . ?
C17 C18 H18B 109.2 . . ?
H18A C18 H18B 107.9 . . ?
C18 C19 C20 109.7(6) . . ?
C18 C19 H19A 109.7 . . ?
C20 C19 H19A 109.7 . . ?
C18 C19 H19B 109.7 . . ?
C20 C19 H19B 109.7 . . ?
H19A C19 H19B 108.2 . . ?
C15 C20 C19 109.6(6) . . ?
C15 C20 H20A 109.7 . . ?
C19 C20 H20A 109.7 . . ?
C15 C20 H20B 109.7 . . ?
C19 C20 H20B 109.7 . . ?
H20A C20 H20B 108.2 . . ?
C22 C21 C26 122.2(6) . . ?
C22 C21 S2 117.8(5) . . ?
C26 C21 S2 120.0(5) . . ?
O2 C22 C21 120.0(5) . . ?
O2 C22 C23 120.4(5) . . ?
C21 C22 C23 119.6(6) . . ?
C24 C23 C22 116.4(6) . . ?
C24 C23 C27 121.5(6) . . ?
C22 C23 C27 122.0(5) . . ?
C23 C24 C25 125.6(6) . . ?
C23 C24 H24 117.2 . . ?
C25 C24 H24 117.2 . . ?
C26 C25 C24 116.3(6) . . ?
C26 C25 C31 122.8(6) . . ?
C24 C25 C31 120.9(6) . . ?
C25 C26 C21 119.8(6) . . ?
C25 C26 H26 120.1 . . ?
C21 C26 H26 120.1 . . ?
C29 C27 C30 110.2(6) . . ?
C29 C27 C28 106.8(6) . . ?
C30 C27 C28 109.4(6) . . ?
C29 C27 C23 110.8(6) . . ?
C30 C27 C23 108.0(6) . . ?
C28 C27 C23 111.7(5) . . ?
C27 C28 H28A 109.5 . . ?
C27 C28 H28B 109.5 . . ?
H28A C28 H28B 109.5 . . ?
C27 C28 H28C 109.5 . . ?
H28A C28 H28C 109.5 . . ?
H28B C28 H28C 109.5 . . ?
C27 C29 H29A 109.5 . . ?
C27 C29 H29B 109.5 . . ?
H29A C29 H29B 109.5 . . ?
C27 C29 H29C 109.5 . . ?
H29A C29 H29C 109.5 . . ?
H29B C29 H29C 109.5 . . ?
C27 C30 H30A 109.5 . . ?
C27 C30 H30B 109.5 . . ?
H30A C30 H30B 109.5 . . ?
C27 C30 H30C 109.5 . . ?
H30A C30 H30C 109.5 . . ?
H30B C30 H30C 109.5 . . ?
C33 C31 C32 110.9(7) . . ?
C33 C31 C25 112.1(6) . . ?
C32 C31 C25 109.1(6) . . ?
C33 C31 C34 108.8(7) . . ?
C32 C31 C34 108.4(7) . . ?
C25 C31 C34 107.5(6) . . ?
C31 C32 H32A 109.5 . . ?
C31 C32 H32B 109.5 . . ?
H32A C32 H32B 109.5 . . ?
C31 C32 H32C 109.5 . . ?
H32A C32 H32C 109.5 . . ?
H32B C32 H32C 109.5 . . ?
C31 C33 H33A 109.5 . . ?
C31 C33 H33B 109.5 . . ?
H33A C33 H33B 109.5 . . ?
C31 C33 H33C 109.5 . . ?
H33A C33 H33C 109.5 . . ?
H33B C33 H33C 109.5 . . ?
C31 C34 H34A 109.5 . . ?
C31 C34 H34B 109.5 . . ?
H34A C34 H34B 109.5 . . ?
C31 C34 H34C 109.5 . . ?
H34A C34 H34C 109.5 . . ?
H34B C34 H34C 109.5 . . ?
C36 C35 O3 105.8(6) . . ?
C36 C35 H35A 110.6 . . ?
O3 C35 H35A 110.6 . . ?
C36 C35 H35B 110.6 . . ?
O3 C35 H35B 110.6 . . ?
H35A C35 H35B 108.7 . . ?
C37 C36 C35 108.3(7) . . ?
C37 C36 H36A 110.0 . . ?
C35 C36 H36A 110.0 . . ?
C37 C36 H36B 110.0 . . ?
C35 C36 H36B 110.0 . . ?
H36A C36 H36B 108.4 . . ?
C38 C37 C36 108.9(8) . . ?
C38 C37 H37A 109.9 . . ?
C36 C37 H37A 109.9 . . ?
C38 C37 H37B 109.9 . . ?
C36 C37 H37B 109.9 . . ?
H37A C37 H37B 108.3 . . ?
C37 C38 O3 107.4(7) . . ?
C37 C38 H38A 110.2 . . ?
O3 C38 H38A 110.2 . . ?
C37 C38 H38B 110.2 . . ?
O3 C38 H38B 110.2 . . ?
H38A C38 H38B 108.5 . . ?
O4 C39 C40 104.3(5) . . ?
O4 C39 H39A 110.9 . . ?
C40 C39 H39A 110.9 . . ?
O4 C39 H39B 110.9 . . ?
C40 C39 H39B 110.9 . . ?
H39A C39 H39B 108.9 . . ?
C39 C40 C41 104.0(6) . . ?
C39 C40 H40A 111.0 . . ?
C41 C40 H40A 111.0 . . ?
C39 C40 H40B 111.0 . . ?
C41 C40 H40B 111.0 . . ?
H40A C40 H40B 109.0 . . ?
C42 C41 C40 103.3(6) . . ?
C42 C41 H41A 111.1 . . ?
C40 C41 H41A 111.1 . . ?
C42 C41 H41B 111.1 . . ?
C40 C41 H41B 111.1 . . ?
H41A C41 H41B 109.1 . . ?
O4 C42 C41 104.7(5) . . ?
O4 C42 H42A 110.8 . . ?
C41 C42 H42A 110.8 . . ?
O4 C42 H42B 110.8 . . ?
C41 C42 H42B 110.8 . . ?
H42A C42 H42B 108.9 . . ?
C48 C43 C44 111.2(6) . . ?
C48 C43 B 121.1(6) . . ?
C44 C43 B 127.7(6) . . ?
F1 C44 C45 114.8(6) . . ?
F1 C44 C43 120.0(6) . . ?
C45 C44 C43 125.2(7) . . ?
F2 C45 C46 120.5(7) . . ?
F2 C45 C44 121.0(7) . . ?
C46 C45 C44 118.5(7) . . ?
F3 C46 C47 121.6(7) . . ?
F3 C46 C45 118.0(8) . . ?
C47 C46 C45 120.3(7) . . ?
F4 C47 C46 119.2(7) . . ?
F4 C47 C48 122.6(7) . . ?
C46 C47 C48 118.2(7) . . ?
F5 C48 C47 115.3(7) . . ?
F5 C48 C43 118.1(7) . . ?
C47 C48 C43 126.6(7) . . ?
C50 C49 C54 110.3(6) . . ?
C50 C49 B 123.6(6) . . ?
C54 C49 B 126.1(6) . . ?
F6 C50 C51 115.9(6) . . ?
F6 C50 C49 118.3(6) . . ?
C51 C50 C49 125.6(7) . . ?
C52 C51 F7 121.1(7) . . ?
C52 C51 C50 119.5(7) . . ?
F7 C51 C50 119.4(7) . . ?
C51 C52 F8 120.9(8) . . ?
C51 C52 C53 120.3(7) . . ?
F8 C52 C53 118.8(7) . . ?
F9 C53 C54 121.1(8) . . ?
F9 C53 C52 121.5(7) . . ?
C54 C53 C52 117.4(7) . . ?
C53 C54 F10 115.1(7) . . ?
C53 C54 C49 126.9(7) . . ?
F10 C54 C49 117.9(7) . . ?
C56 C55 C60 111.8(7) . . ?
C56 C55 B 127.5(6) . . ?
C60 C55 B 120.8(7) . . ?
C57 C56 F11 114.6(6) . . ?
C57 C56 C55 124.6(7) . . ?
F11 C56 C55 120.8(6) . . ?
F12 C57 C56 120.2(7) . . ?
F12 C57 C58 119.2(7) . . ?
C56 C57 C58 120.6(7) . . ?
F13 C58 C59 121.3(8) . . ?
F13 C58 C57 121.0(8) . . ?
C59 C58 C57 117.7(7) . . ?
C58 C59 F14 119.4(7) . . ?
C58 C59 C60 120.6(7) . . ?
F14 C59 C60 120.0(7) . . ?
F15 C60 C59 116.5(7) . . ?
F15 C60 C55 118.7(7) . . ?
C59 C60 C55 124.7(7) . . ?
B C61 H61A 109.5 . . ?
B C61 H61B 109.5 . . ?
H61A C61 H61B 109.5 . . ?
B C61 H61C 109.5 . . ?
H61A C61 H61C 109.5 . . ?
H61B C61 H61C 109.5 . . ?
Cl1 C62 Cl2 118.2(12) . . ?
Cl1 C62 H62A 107.8 . . ?
Cl2 C62 H62A 107.8 . . ?
Cl1 C62 H62B 107.8 . . ?
Cl2 C62 H62B 107.8 . . ?
H62A C62 H62B 107.1 . . ?
Cl3 C63 Cl4 95.9(13) . . ?
Cl3 C63 H63A 112.6 . . ?
Cl4 C63 H63A 112.6 . . ?
Cl3 C63 H63B 112.6 . . ?
Cl4 C63 H63B 112.6 . . ?
H63A C63 H63B 110.1 . . ?
Cl6 C64 Cl5 100.8(15) . . ?
Cl6 C64 H64A 111.6 . . ?
Cl5 C64 H64A 111.6 . . ?
Cl6 C64 H64B 111.6 . . ?
Cl5 C64 H64B 111.6 . . ?
H64A C64 H64B 109.4 . . ?

loop_
_geom_bond_atom_site_label_1
_geom_bond_atom_site_label_2
_geom_bond_distance
_geom_bond_site_symmetry_2
_geom_bond_publ_flag
S1 C2 1.769(6) . ?
S1 C15 1.867(6) . ?
S1 Al 2.483(2) . ?
S2 C21 1.759(7) . ?
S2 C16 1.840(7) . ?
S2 Al 2.460(2) . ?
O1 C1 1.347(7) . ?
O1 Al 1.806(4) . ?
O2 C22 1.356(7) . ?
O2 Al 1.788(5) . ?
O3 C38 1.459(9) . ?
O3 C35 1.488(8) . ?
O3 Al 1.920(5) . ?
O4 C39 1.477(8) . ?
O4 C42 1.486(7) . ?
O4 Al 1.891(5) . ?
F1 C44 1.350(8) . ?
F2 C45 1.335(9) . ?
F3 C46 1.356(9) . ?
F4 C47 1.321(9) . ?
F5 C48 1.370(9) . ?
F6 C50 1.360(8) . ?
F7 C51 1.358(9) . ?
F8 C52 1.371(9) . ?
F9 C53 1.328(9) . ?
F10 C54 1.377(9) . ?
F11 C56 1.376(8) . ?
F12 C57 1.363(8) . ?
F13 C58 1.343(9) . ?
F14 C59 1.358(9) . ?
F15 C60 1.358(9) . ?
B C43 1.640(11) . ?
B C49 1.644(11) . ?
B C55 1.665(11) . ?
B C61 1.679(11) . ?
C1 C2 1.404(9) . ?
C1 C6 1.417(9) . ?
C2 C3 1.394(10) . ?
C3 C4 1.406(10) . ?
C3 H3 0.9500 . ?
C4 C5 1.391(11) . ?
C4 C7 1.530(11) . ?
C5 C6 1.379(10) . ?
C5 H5 0.9500 . ?
C6 C11 1.545(9) . ?
C7 C9 1.530(16) . ?
C7 C8 1.538(13) . ?
C7 C10 1.555(17) . ?
C8 H8A 0.9800 . ?
C8 H8B 0.9800 . ?
C8 H8C 0.9800 . ?
C9 H9A 0.9800 . ?
C9 H9B 0.9800 . ?
C9 H9C 0.9800 . ?
C10 H10A 0.9800 . ?
C10 H10B 0.9800 . ?
C10 H10C 0.9800 . ?
C11 C13 1.544(10) . ?
C11 C14 1.546(9) . ?
C11 C12 1.549(10) . ?
C12 H12A 0.9800 . ?
C12 H12B 0.9800 . ?
C12 H12C 0.9800 . ?
C13 H13A 0.9800 . ?
C13 H13B 0.9800 . ?
C13 H13C 0.9800 . ?
C14 H14A 0.9800 . ?
C14 H14B 0.9800 . ?
C14 H14C 0.9800 . ?
C15 C16 1.518(9) . ?
C15 C20 1.537(10) . ?
C15 H15 1.0000 . ?
C16 C17 1.537(9) . ?
C16 H16 1.0000 . ?
C17 C18 1.522(10) . ?
C17 H17A 0.9900 . ?
C17 H17B 0.9900 . ?
C18 C19 1.520(11) . ?
C18 H18A 0.9900 . ?
C18 H18B 0.9900 . ?
C19 C20 1.553(10) . ?
C19 H19A 0.9900 . ?
C19 H19B 0.9900 . ?
C20 H20A 0.9900 . ?
C20 H20B 0.9900 . ?
C21 C22 1.387(9) . ?
C21 C26 1.407(9) . ?
C22 C23 1.428(8) . ?
C23 C24 1.369(9) . ?
C23 C27 1.546(9) . ?
C24 C25 1.428(10) . ?
C24 H24 0.9500 . ?
C25 C26 1.391(9) . ?
C25 C31 1.539(9) . ?
C26 H26 0.9500 . ?
C27 C29 1.538(11) . ?
C27 C30 1.542(10) . ?
C27 C28 1.546(10) . ?
C28 H28A 0.9800 . ?
C28 H28B 0.9800 . ?
C28 H28C 0.9800 . ?
C29 H29A 0.9800 . ?
C29 H29B 0.9800 . ?
C29 H29C 0.9800 . ?
C30 H30A 0.9800 . ?
C30 H30B 0.9800 . ?
C30 H30C 0.9800 . ?
C31 C33 1.509(11) . ?
C31 C32 1.526(11) . ?
C31 C34 1.543(12) . ?
C32 H32A 0.9800 . ?
C32 H32B 0.9800 . ?
C32 H32C 0.9800 . ?
C33 H33A 0.9800 . ?
C33 H33B 0.9800 . ?
C33 H33C 0.9800 . ?
C34 H34A 0.9800 . ?
C34 H34B 0.9800 . ?
C34 H34C 0.9800 . ?
C35 C36 1.472(11) . ?
C35 H35A 0.9900 . ?
C35 H35B 0.9900 . ?
C36 C37 1.465(14) . ?
C36 H36A 0.9900 . ?
C36 H36B 0.9900 . ?
C37 C38 1.442(12) . ?
C37 H37A 0.9900 . ?
C37 H37B 0.9900 . ?
C38 H38A 0.9900 . ?
C38 H38B 0.9900 . ?
C39 C40 1.495(9) . ?
C39 H39A 0.9900 . ?
C39 H39B 0.9900 . ?
C40 C41 1.508(10) . ?
C40 H40A 0.9900 . ?
C40 H40B 0.9900 . ?
C41 C42 1.507(10) . ?
C41 H41A 0.9900 . ?
C41 H41B 0.9900 . ?
C42 H42A 0.9900 . ?
C42 H42B 0.9900 . ?
C43 C48 1.399(10) . ?
C43 C44 1.408(10) . ?
C44 C45 1.384(10) . ?
C45 C46 1.382(11) . ?
C46 C47 1.370(12) . ?
C47 C48 1.375(11) . ?
C49 C50 1.390(10) . ?
C49 C54 1.404(10) . ?
C50 C51 1.372(11) . ?
C51 C52 1.343(11) . ?
C52 C53 1.377(13) . ?
C53 C54 1.364(12) . ?
C55 C56 1.386(10) . ?
C55 C60 1.396(10) . ?
C56 C57 1.365(10) . ?
C57 C58 1.366(11) . ?
C58 C59 1.353(12) . ?
C59 C60 1.364(11) . ?
C61 H61A 0.9800 . ?
C61 H61B 0.9800 . ?
C61 H61C 0.9800 . ?
C62 Cl1 1.628(19) . ?
C62 Cl2 1.659(16) . ?
C62 H62A 0.9900 . ?
C62 H62B 0.9900 . ?
C63 Cl3 1.690(19) . ?
C63 Cl4 1.781(19) . ?
C63 H63A 0.9900 . ?
C63 H63B 0.9900 . ?
C64 Cl6 1.748(18) . ?
C64 Cl5 1.748(19) . ?
C64 H64A 0.9900 . ?
C64 H64B 0.9900 . ?

loop_
_geom_torsion_atom_site_label_1
_geom_torsion_atom_site_label_2
_geom_torsion_atom_site_label_3
_geom_torsion_atom_site_label_4
_geom_torsion
_geom_torsion_site_symmetry_1
_geom_torsion_site_symmetry_2
_geom_torsion_site_symmetry_3
_geom_torsion_site_symmetry_4
_geom_torsion_publ_flag
C22 O2 Al O4 179.7(5) . . . . ?
C22 O2 Al O3 88.7(5) . . . . ?
C22 O2 Al S2 -1.3(5) . . . . ?
C22 O2 Al S1 -89.7(5) . . . . ?
C1 O1 Al O4 84.4(5) . . . . ?
C1 O1 Al O3 175.4(5) . . . . ?
C1 O1 Al S2 -94.2(4) . . . . ?
C1 O1 Al S1 -5.9(4) . . . . ?
C39 O4 Al O2 22.3(5) . . . . ?
C42 O4 Al O2 -158.4(5) . . . . ?
C39 O4 Al O1 -150.4(5) . . . . ?
C42 O4 Al O1 28.9(5) . . . . ?
C39 O4 Al O3 117.2(5) . . . . ?
C42 O4 Al O3 -63.5(5) . . . . ?
C39 O4 Al S1 -66.1(5) . . . . ?
C42 O4 Al S1 113.2(5) . . . . ?
C38 O3 Al O2 22.4(6) . . . . ?
C35 O3 Al O2 -148.9(5) . . . . ?
C38 O3 Al O1 -163.2(6) . . . . ?
C35 O3 Al O1 25.5(5) . . . . ?
C38 O3 Al O4 -69.1(6) . . . . ?
C35 O3 Al O4 119.6(5) . . . . ?
C38 O3 Al S2 107.3(5) . . . . ?
C35 O3 Al S2 -64.0(5) . . . . ?
C21 S2 Al O2 2.4(3) . . . . ?
C16 S2 Al O2 -103.0(3) . . . . ?
C21 S2 Al O1 175.2(3) . . . . ?
C16 S2 Al O1 69.8(3) . . . . ?
C21 S2 Al O3 -92.5(3) . . . . ?
C16 S2 Al O3 162.1(3) . . . . ?
C21 S2 Al S1 90.9(2) . . . . ?
C16 S2 Al S1 -14.5(2) . . . . ?
C2 S1 Al O2 -179.1(3) . . . . ?
C15 S1 Al O2 76.6(3) . . . . ?
C2 S1 Al O1 6.3(2) . . . . ?
C15 S1 Al O1 -98.0(3) . . . . ?
C2 S1 Al O4 -87.7(2) . . . . ?
C15 S1 Al O4 168.0(3) . . . . ?
C2 S1 Al S2 95.9(2) . . . . ?
C15 S1 Al S2 -8.4(2) . . . . ?
Al O1 C1 C2 2.4(8) . . . . ?
Al O1 C1 C6 -177.3(4) . . . . ?
O1 C1 C2 C3 -174.2(6) . . . . ?
C6 C1 C2 C3 5.5(9) . . . . ?
O1 C1 C2 S1 5.1(8) . . . . ?
C6 C1 C2 S1 -175.2(5) . . . . ?
C15 S1 C2 C3 -86.6(6) . . . . ?
Al S1 C2 C3 172.1(5) . . . . ?
C15 S1 C2 C1 94.1(5) . . . . ?
Al S1 C2 C1 -7.2(5) . . . . ?
C1 C2 C3 C4 -3.9(10) . . . . ?
S1 C2 C3 C4 176.8(5) . . . . ?
C2 C3 C4 C5 -0.1(10) . . . . ?
C2 C3 C4 C7 -179.3(7) . . . . ?
C3 C4 C5 C6 2.5(12) . . . . ?
C7 C4 C5 C6 -178.3(8) . . . . ?
C4 C5 C6 C1 -0.9(11) . . . . ?
C4 C5 C6 C11 -177.5(7) . . . . ?
O1 C1 C6 C5 176.7(6) . . . . ?
C2 C1 C6 C5 -3.0(9) . . . . ?
O1 C1 C6 C11 -6.6(9) . . . . ?
C2 C1 C6 C11 173.7(6) . . . . ?
C5 C4 C7 C9 68.0(13) . . . . ?
C3 C4 C7 C9 -112.7(12) . . . . ?
C5 C4 C7 C8 -172.2(8) . . . . ?
C3 C4 C7 C8 7.1(12) . . . . ?
C5 C4 C7 C10 -56.2(11) . . . . ?
C3 C4 C7 C10 123.1(9) . . . . ?
C5 C6 C11 C13 -119.2(7) . . . . ?
C1 C6 C11 C13 64.3(8) . . . . ?
C5 C6 C11 C14 -0.6(9) . . . . ?
C1 C6 C11 C14 -177.1(6) . . . . ?
C5 C6 C11 C12 119.1(7) . . . . ?
C1 C6 C11 C12 -57.4(8) . . . . ?
C2 S1 C15 C16 -57.8(5) . . . . ?
Al S1 C15 C16 37.4(5) . . . . ?
C2 S1 C15 C20 68.0(5) . . . . ?
Al S1 C15 C20 163.2(4) . . . . ?
C20 C15 C16 C17 53.5(7) . . . . ?
S1 C15 C16 C17 176.6(5) . . . . ?
C20 C15 C16 S2 178.8(4) . . . . ?
S1 C15 C16 S2 -58.2(6) . . . . ?
C21 S2 C16 C15 -51.4(5) . . . . ?
Al S2 C16 C15 43.7(5) . . . . ?
C21 S2 C16 C17 74.4(5) . . . . ?
Al S2 C16 C17 169.4(4) . . . . ?
C15 C16 C17 C18 -51.9(8) . . . . ?
S2 C16 C17 C18 -179.8(5) . . . . ?
C16 C17 C18 C19 55.1(8) . . . . ?
C17 C18 C19 C20 -57.5(8) . . . . ?
C16 C15 C20 C19 -56.6(7) . . . . ?
S1 C15 C20 C19 177.4(5) . . . . ?
C18 C19 C20 C15 57.3(8) . . . . ?
C16 S2 C21 C22 97.2(6) . . . . ?
Al S2 C21 C22 -3.6(5) . . . . ?
C16 S2 C21 C26 -83.8(6) . . . . ?
Al S2 C21 C26 175.4(5) . . . . ?
Al O2 C22 C21 -1.0(8) . . . . ?
Al O2 C22 C23 179.9(5) . . . . ?
C26 C21 C22 O2 -175.3(6) . . . . ?
S2 C21 C22 O2 3.6(8) . . . . ?
C26 C21 C22 C23 3.9(10) . . . . ?
S2 C21 C22 C23 -177.2(5) . . . . ?
O2 C22 C23 C24 176.5(6) . . . . ?
C21 C22 C23 C24 -2.7(9) . . . . ?
O2 C22 C23 C27 -6.4(9) . . . . ?
C21 C22 C23 C27 174.5(6) . . . . ?
C22 C23 C24 C25 1.3(10) . . . . ?
C27 C23 C24 C25 -175.8(6) . . . . ?
C23 C24 C25 C26 -1.0(10) . . . . ?
C23 C24 C25 C31 179.6(7) . . . . ?
C24 C25 C26 C21 1.9(9) . . . . ?
C31 C25 C26 C21 -178.6(6) . . . . ?
C22 C21 C26 C25 -3.5(10) . . . . ?
S2 C21 C26 C25 177.6(5) . . . . ?
C24 C23 C27 C29 -121.1(7) . . . . ?
C22 C23 C27 C29 61.9(8) . . . . ?
C24 C23 C27 C30 118.2(7) . . . . ?
C22 C23 C27 C30 -58.8(8) . . . . ?
C24 C23 C27 C28 -2.1(10) . . . . ?
C22 C23 C27 C28 -179.1(6) . . . . ?
C26 C25 C31 C33 6.1(10) . . . . ?
C24 C25 C31 C33 -174.5(7) . . . . ?
C26 C25 C31 C32 -117.2(8) . . . . ?
C24 C25 C31 C32 62.3(9) . . . . ?
C26 C25 C31 C34 125.5(7) . . . . ?
C24 C25 C31 C34 -55.0(9) . . . . ?
C38 O3 C35 C36 -6.0(8) . . . . ?
Al O3 C35 C36 166.4(6) . . . . ?
O3 C35 C36 C37 0.9(12) . . . . ?
C35 C36 C37 C38 4.7(16) . . . . ?
C36 C37 C38 O3 -8.4(15) . . . . ?
C35 O3 C38 C37 9.0(11) . . . . ?
Al O3 C38 C37 -163.6(9) . . . . ?
C42 O4 C39 C40 -14.7(7) . . . . ?
Al O4 C39 C40 164.7(5) . . . . ?
O4 C39 C40 C41 32.7(7) . . . . ?
C39 C40 C41 C42 -38.5(8) . . . . ?
C39 O4 C42 C41 -9.1(7) . . . . ?
Al O4 C42 C41 171.5(5) . . . . ?
C40 C41 C42 O4 29.0(8) . . . . ?
C49 B C43 C48 68.6(8) . . . . ?
C55 B C43 C48 -168.6(6) . . . . ?
C61 B C43 C48 -52.7(9) . . . . ?
C49 B C43 C44 -112.3(7) . . . . ?
C55 B C43 C44 10.5(10) . . . . ?
C61 B C43 C44 126.5(7) . . . . ?
C48 C43 C44 F1 -175.8(6) . . . . ?
B C43 C44 F1 4.9(10) . . . . ?
C48 C43 C44 C45 2.1(10) . . . . ?
B C43 C44 C45 -177.2(7) . . . . ?
F1 C44 C45 F2 -2.8(10) . . . . ?
C43 C44 C45 F2 179.2(6) . . . . ?
F1 C44 C45 C46 176.7(6) . . . . ?
C43 C44 C45 C46 -1.3(11) . . . . ?
F2 C45 C46 F3 -3.4(11) . . . . ?
C44 C45 C46 F3 177.1(7) . . . . ?
F2 C45 C46 C47 179.4(7) . . . . ?
C44 C45 C46 C47 -0.2(11) . . . . ?
F3 C46 C47 F4 1.2(12) . . . . ?
C45 C46 C47 F4 178.4(7) . . . . ?
F3 C46 C47 C48 -176.6(7) . . . . ?
C45 C46 C47 C48 0.5(12) . . . . ?
F4 C47 C48 F5 3.8(11) . . . . ?
C46 C47 C48 F5 -178.4(7) . . . . ?
F4 C47 C48 C43 -177.3(7) . . . . ?
C46 C47 C48 C43 0.5(12) . . . . ?
C44 C43 C48 F5 177.2(6) . . . . ?
B C43 C48 F5 -3.5(10) . . . . ?
C44 C43 C48 C47 -1.7(11) . . . . ?
B C43 C48 C47 177.6(7) . . . . ?
C43 B C49 C50 34.8(9) . . . . ?
C55 B C49 C50 -88.6(8) . . . . ?
C61 B C49 C50 152.9(7) . . . . ?
C43 B C49 C54 -148.5(7) . . . . ?
C55 B C49 C54 88.2(9) . . . . ?
C61 B C49 C54 -30.3(10) . . . . ?
C54 C49 C50 F6 -174.5(6) . . . . ?
B C49 C50 F6 2.8(11) . . . . ?
C54 C49 C50 C51 0.3(11) . . . . ?
B C49 C50 C51 177.5(7) . . . . ?
F6 C50 C51 C52 175.8(7) . . . . ?
C49 C50 C51 C52 0.9(12) . . . . ?
F6 C50 C51 F7 -3.9(10) . . . . ?
C49 C50 C51 F7 -178.8(7) . . . . ?
F7 C51 C52 F8 -1.3(13) . . . . ?
C50 C51 C52 F8 179.1(8) . . . . ?
F7 C51 C52 C53 177.9(8) . . . . ?
C50 C51 C52 C53 -1.7(13) . . . . ?
C51 C52 C53 F9 -179.6(8) . . . . ?
F8 C52 C53 F9 -0.5(13) . . . . ?
C51 C52 C53 C54 1.4(13) . . . . ?
F8 C52 C53 C54 -179.4(8) . . . . ?
F9 C53 C54 F10 4.5(12) . . . . ?
C52 C53 C54 F10 -176.5(8) . . . . ?
F9 C53 C54 C49 -179.1(8) . . . . ?
C52 C53 C54 C49 -0.1(14) . . . . ?
C50 C49 C54 C53 -0.7(12) . . . . ?
B C49 C54 C53 -177.8(8) . . . . ?
C50 C49 C54 F10 175.6(7) . . . . ?
B C49 C54 F10 -1.5(12) . . . . ?
C43 B C55 C56 -120.7(7) . . . . ?
C49 B C55 C56 0.8(9) . . . . ?
C61 B C55 C56 122.8(7) . . . . ?
C43 B C55 C60 58.7(8) . . . . ?
C49 B C55 C60 -179.8(6) . . . . ?
C61 B C55 C60 -57.8(8) . . . . ?
C60 C55 C56 C57 -1.2(10) . . . . ?
B C55 C56 C57 178.2(6) . . . . ?
C60 C55 C56 F11 178.4(6) . . . . ?
B C55 C56 F11 -2.1(10) . . . . ?
F11 C56 C57 F12 0.9(9) . . . . ?
C55 C56 C57 F12 -179.4(6) . . . . ?
F11 C56 C57 C58 -178.3(6) . . . . ?
C55 C56 C57 C58 1.4(11) . . . . ?
F12 C57 C58 F13 1.1(11) . . . . ?
C56 C57 C58 F13 -179.7(7) . . . . ?
F12 C57 C58 C59 179.3(7) . . . . ?
C56 C57 C58 C59 -1.6(11) . . . . ?
F13 C58 C59 F14 -1.6(12) . . . . ?
C57 C58 C59 F14 -179.7(7) . . . . ?
F13 C58 C59 C60 179.9(7) . . . . ?
C57 C58 C59 C60 1.7(12) . . . . ?
C58 C59 C60 F15 -177.4(7) . . . . ?
F14 C59 C60 F15 4.0(11) . . . . ?
C58 C59 C60 C55 -1.7(13) . . . . ?
F14 C59 C60 C55 179.7(7) . . . . ?
C56 C55 C60 F15 177.0(6) . . . . ?
B C55 C60 F15 -2.5(10) . . . . ?
C56 C55 C60 C59 1.4(10) . . . . ?
B C55 C60 C59 -178.1(7) . . . . ?
